data_1534912
loop_
_publ_author_name
'Maksimov, B.A.'
'Gorbunov, Yu.A.'
'Kharitonov, Yu.A.'
'Belov, N.V.'

_publ_section_title
;
 Crystal structure of scandium oxyorthogermanate Sc2 Ge O5
;
_journal_name_full Kristallografiya
_journal_page_first 1081
_journal_page_last 1083
_journal_volume 19
_journal_year 1974
_chemical_formula_sum 'Ge O5 Sc2'
_chemical_name_systematic 'Sc2 Ge O5'
_space_group_crystal_system monoclinic
_space_group_IT_number 15
_space_group_name_Hall '-B 2b'
_space_group_name_H-M_alt 'B 1 1 2/b'
_cell_angle_alpha 90
_cell_angle_beta 90
_cell_angle_gamma 93.5
_cell_formula_units_Z 12
_cell_length_a 10.927
_cell_length_b 10.656
_cell_length_c 10.486
_cell_volume 1218.693
_citation_journal_id_ASTM KRISAJ
_cod_data_source_file Maksimov_KRISAJ_1974_314.cif
_cod_data_source_block Ge1O5Sc2
_cod_depositor_comments
;
 Updating space group information.

 Antanas Vaitkus,
 2018-07-22
;
_cod_original_formula_sum 'Ge1 O5 Sc2'
_cod_database_code 1534912

loop_
_space_group_symop_id
_space_group_symop_operation_xyz
1 x,y,z
2 -x,-y+1/2,z
3 -x,-y,-z
4 x,y-1/2,-z
5 x+1/2,y,z+1/2
6 -x+1/2,-y+1/2,z+1/2
7 -x+1/2,-y,-z+1/2
8 x+1/2,y-1/2,-z+1/2

loop_
_atom_site_label
_atom_site_type_symbol
_atom_site_fract_x
_atom_site_fract_y
_atom_site_fract_z
_atom_site_occupancy
_atom_site_U_iso_or_equiv
O8 O-2 0.303 0.105 0.178 1 0.0
Sc1 Sc+3 0.323 0.254 0.315 1 0.0
Sc2 Sc+3 0.488 0.07 0.141 1 0.0
O7 O-2 0.224 0.112 0.453 1 0.0
Sc3 Sc+3 0.154 0.438 0.149 1 0.0
Ge1 Ge+4 0.167 0.044 0.106 1 0.0
O6 O-2 0.346 0.387 0.456 1 0.0
O2 O-2 0.5 0.25 0.239 1 0.0
Ge2 Ge+4 0 0.25 0.357 1 0.0
O5 O-2 0.334 0.425 0.202 1 0.0
O3 O-2 0.013 0.116 0.452 1 0.0
O1 O-2 0.032 0.046 0.193 1 0.0
O4 O-2 0.136 0.28 0.27 1 0.0
